data_2217571
loop_
_publ_author_name
'Ling Fan'
'Dunjia Wang'
'Lihong Peng'
'Xiaocui Ke'

_publ_section_title
Bis(pyridine-\k<i>N</i>)bis[4,4,4-trifluoro-1-(4-fluorophenyl)butane-1,3-dionato-\k^2^<i>O</i>,<i>O</i>']cobalt(II)
_journal_coeditor_code KJ2078
_journal_issue 2
_journal_name_full 'Acta Crystallographica Section E'
_journal_page_first m347
_journal_page_last m347
_journal_paper_doi 10.1107/S1600536807067955
_journal_volume 64
_journal_year 2008
_chemical_formula_iupac '[Co (C10 H5 F4 O2)2 (C5 H5 N)2]'
_chemical_formula_moiety 'C30 H20 Co F8 N2 O4'
_chemical_formula_sum 'C30 H20 Co F8 N2 O4'
_chemical_formula_weight 683.41
_chemical_name_systematic
;
Bis(pyridine-\kN)bis[4,4,4-trifluoro-1-(4-fluorophenyl)butane-1,3-dionato-\
\k^2^O,O']cobalt(II)
;
_space_group_IT_number 14
_symmetry_cell_setting monoclinic
_symmetry_space_group_name_Hall '-P 2ybc'
_symmetry_space_group_name_H-M 'P 1 21/c 1'
_atom_sites_solution_hydrogens geom
_atom_sites_solution_primary direct
_atom_sites_solution_secondary difmap
_audit_creation_method SHELXL-97
_cell_angle_alpha 90.00
_cell_angle_beta 90.374(2)
_cell_angle_gamma 90.00
_cell_formula_units_Z 2
_cell_length_a 8.5181(6)
_cell_length_b 17.0379(13)
_cell_length_c 10.0150(7)
_cell_measurement_reflns_used 1950
_cell_measurement_temperature 293(2)
_cell_measurement_theta_max 20.78
_cell_measurement_theta_min 2.36
_cell_volume 1453.45(18)
_computing_cell_refinement 'SAINT (Bruker, 1999)'
_computing_data_collection 'SMART (Bruker, 1997)'
_computing_data_reduction 'SAINT (Bruker, 1999)'
_computing_molecular_graphics 'SHELXTL (Bruker, 2001)'
_computing_publication_material 'SHELXTL (Bruker, 2001)'
_computing_structure_refinement 'SHELXL97 (Sheldrick, 1997)'
_computing_structure_solution 'SHELXS97 (Sheldrick, 1997)'
_diffrn_ambient_temperature 293(2)
_diffrn_measured_fraction_theta_full 0.994
_diffrn_measured_fraction_theta_max 0.994
_diffrn_measurement_device_type 'Bruker SMART 4K CCD area-detector'
_diffrn_measurement_method '\f and \w'
_diffrn_radiation_monochromator graphite
_diffrn_radiation_source 'fine-focus sealed tube'
_diffrn_radiation_type MoK\a
_diffrn_radiation_wavelength 0.71073
_diffrn_reflns_av_R_equivalents 0.0626
_diffrn_reflns_av_sigmaI/netI 0.0550
_diffrn_reflns_limit_h_max 11
_diffrn_reflns_limit_h_min -11
_diffrn_reflns_limit_k_max 21
_diffrn_reflns_limit_k_min -22
_diffrn_reflns_limit_l_max 13
_diffrn_reflns_limit_l_min -12
_diffrn_reflns_number 16450
_diffrn_reflns_theta_full 27.49
_diffrn_reflns_theta_max 27.49
_diffrn_reflns_theta_min 2.36
_exptl_absorpt_coefficient_mu 0.681
_exptl_absorpt_correction_T_max 0.9350
_exptl_absorpt_correction_T_min 0.7724
_exptl_absorpt_correction_type multi-scan
_exptl_absorpt_process_details '(SADABS; Sheldrick, 2001)'
_exptl_crystal_colour brown
_exptl_crystal_density_diffrn 1.562
_exptl_crystal_density_method 'not measured'
_exptl_crystal_description block
_exptl_crystal_F_000 690
_exptl_crystal_size_max 0.40
_exptl_crystal_size_mid 0.10
_exptl_crystal_size_min 0.10
_refine_diff_density_max 0.442
_refine_diff_density_min -0.289
_refine_ls_extinction_method none
_refine_ls_goodness_of_fit_ref 1.095
_refine_ls_hydrogen_treatment constr
_refine_ls_matrix_type full
_refine_ls_number_parameters 205
_refine_ls_number_reflns 3299
_refine_ls_number_restraints 0
_refine_ls_restrained_S_all 1.095
_refine_ls_R_factor_all 0.1029
_refine_ls_R_factor_gt 0.0593
_refine_ls_shift/su_max 0.000
_refine_ls_shift/su_mean 0.000
_refine_ls_structure_factor_coef Fsqd
_refine_ls_weighting_details 'calc w=1/[\s^2^(Fo^2^)+(0.059P)^2^+0.1443P] where P=(Fo^2^+2Fc^2^)/3'
_refine_ls_weighting_scheme calc
_refine_ls_wR_factor_gt 0.1229
_refine_ls_wR_factor_ref 0.1383
_reflns_number_gt 2136
_reflns_number_total 3299
_reflns_threshold_expression I>2\s(I)
_cod_data_source_file kj2078.cif
_cod_data_source_block I
_cod_depositor_comments
;
The following automatic conversions were performed:
'_symmetry_cell_setting' value 'Monoclinic' changed to 'monoclinic'
according to '/home/saulius/struct/CIF-dictionaries/cif_core.dic'
dictionary named 'cif_core.dic' version 2.4.1 from 2010-06-29.

Automatic conversion script
Id: cif_fix_enum 1527 2010-12-29 10:47:43Z saulius 

The following automatic conversions were performed:

'_symmetry_cell_setting' value 'Monoclinic' changed to 'monoclinic'
according to /home/saulius/struct/CIF-dictionaries/cif_core.dic
dictionary named 'cif_core.dic' version 2.4.1 from 2010-06-29.

Automatic conversion script
Id: cif_fix_values 1715 2011-07-08 13:25:40Z adriana 
;
_cod_original_sg_symbol_Hall -P2ybc
_cod_original_sg_symbol_H-M 'P 21/c'
_cod_database_code 2217571
_cod_database_fobs_code 2217571

loop_
_symmetry_equiv_pos_as_xyz
'x, y, z'
'-x, y+1/2, -z+1/2'
'-x, -y, -z'
'x, -y-1/2, z-1/2'

loop_
_atom_site_type_symbol
_atom_site_label
_atom_site_fract_x
_atom_site_fract_y
_atom_site_fract_z
_atom_site_U_iso_or_equiv
_atom_site_adp_type
_atom_site_calc_flag
_atom_site_refinement_flags
_atom_site_occupancy
Co Co1 1.0000 1.0000 1.0000 0.0428(2) Uani d S 1
C C1 1.1943(3) 0.9984(2) 0.6036(3) 0.0479(8) Uani d . 1
C C2 1.2093(4) 0.9561(3) 0.4859(3) 0.0659(10) Uani d . 1
H H2 1.1591 0.9079 0.4765 0.079 Uiso calc R 1
C C3 1.2988(5) 0.9855(3) 0.3824(4) 0.0766(12) Uani d . 1
H H3 1.3085 0.9574 0.3033 0.092 Uiso calc R 1
C C4 1.3713(4) 1.0548(3) 0.3971(4) 0.0754(12) Uani d . 1
C C5 1.3597(4) 1.0991(2) 0.5103(4) 0.0732(11) Uani d . 1
H H5 1.4099 1.1474 0.5178 0.088 Uiso calc R 1
C C6 1.2700(4) 1.0691(2) 0.6137(3) 0.0599(9) Uani d . 1
H H6 1.2611 1.0978 0.6922 0.072 Uiso calc R 1
C C7 1.0984(3) 0.97134(18) 0.7195(3) 0.0432(7) Uani d . 1
C C8 1.0258(4) 0.89683(18) 0.7204(3) 0.0495(8) Uani d . 1
H H8 1.0478 0.8627 0.6506 0.059 Uiso calc R 1
C C9 0.9242(3) 0.87138(17) 0.8183(3) 0.0442(7) Uani d . 1
C C10 0.8602(4) 0.7887(2) 0.8059(3) 0.0568(9) Uani d . 1
C C11 0.8337(4) 1.1450(2) 0.8834(4) 0.0673(10) Uani d . 1
H H11 0.9344 1.1531 0.8509 0.081 Uiso calc R 1
C C12 0.7186(5) 1.1979(2) 0.8505(5) 0.0860(13) Uani d . 1
H H12 0.7422 1.2414 0.7983 0.103 Uiso calc R 1
C C13 0.5687(5) 1.1862(3) 0.8949(5) 0.0824(12) Uani d . 1
H H13 0.4883 1.2206 0.8716 0.099 Uiso calc R 1
C C14 0.5405(4) 1.1228(3) 0.9741(4) 0.0757(11) Uani d . 1
H H14 0.4404 1.1136 1.0073 0.091 Uiso calc R 1
C C15 0.6617(4) 1.0729(2) 1.0041(3) 0.0601(9) Uani d . 1
H H15 0.6411 1.0299 1.0584 0.072 Uiso calc R 1
F F1 1.4601(3) 1.08363(17) 0.2953(2) 0.1107(9) Uani d . 1
F F3 0.8525(3) 0.76125(12) 0.6819(2) 0.0869(7) Uani d . 1
F F4 0.7189(3) 0.78070(13) 0.8566(3) 0.1041(9) Uani d . 1
F F5 0.9517(3) 0.73792(12) 0.8714(2) 0.0910(7) Uani d . 1
N N1 0.8080(3) 1.08270(15) 0.9594(2) 0.0481(6) Uani d . 1
O O1 0.8796(2) 0.90574(12) 0.9225(2) 0.0506(5) Uani d . 1
O O2 1.0882(2) 1.01973(12) 0.8149(2) 0.0505(6) Uani d . 1

loop_
_atom_site_aniso_label
_atom_site_aniso_U_11
_atom_site_aniso_U_22
_atom_site_aniso_U_33
_atom_site_aniso_U_12
_atom_site_aniso_U_13
_atom_site_aniso_U_23
Co1 0.0456(3) 0.0427(4) 0.0403(3) -0.0036(3) 0.0131(2) -0.0079(3)
C1 0.0444(17) 0.062(2) 0.0373(17) 0.0143(16) 0.0035(13) 0.0043(15)
C2 0.057(2) 0.097(3) 0.043(2) 0.004(2) 0.0051(17) -0.0090(19)
C3 0.065(2) 0.127(4) 0.037(2) 0.014(2) 0.0073(17) -0.003(2)
C4 0.059(2) 0.115(4) 0.053(2) 0.023(2) 0.0165(19) 0.035(2)
C5 0.077(3) 0.073(3) 0.070(3) 0.011(2) 0.026(2) 0.022(2)
C6 0.069(2) 0.060(2) 0.051(2) 0.0100(18) 0.0191(17) 0.0066(17)
C7 0.0398(16) 0.0505(18) 0.0393(18) 0.0114(14) 0.0037(13) -0.0001(14)
C8 0.0566(19) 0.0513(19) 0.0408(18) 0.0110(15) 0.0085(15) -0.0100(14)
C9 0.0413(17) 0.0419(17) 0.0494(19) 0.0061(14) 0.0017(14) -0.0087(14)
C10 0.060(2) 0.049(2) 0.061(2) -0.0014(17) 0.0095(17) -0.0132(17)
C11 0.059(2) 0.056(2) 0.088(3) -0.0057(18) 0.0111(19) 0.011(2)
C12 0.086(3) 0.055(2) 0.117(4) 0.007(2) -0.001(3) 0.019(2)
C13 0.072(3) 0.071(3) 0.105(3) 0.023(2) -0.005(2) -0.013(3)
C14 0.051(2) 0.091(3) 0.084(3) 0.016(2) 0.0119(19) -0.013(2)
C15 0.056(2) 0.067(2) 0.057(2) 0.0000(18) 0.0144(17) -0.0027(18)
F1 0.0994(17) 0.166(3) 0.0678(15) 0.0212(17) 0.0392(13) 0.0496(15)
F3 0.1210(19) 0.0674(14) 0.0721(15) -0.0174(13) -0.0008(13) -0.0267(11)
F4 0.0790(16) 0.0701(15) 0.164(2) -0.0272(12) 0.0479(16) -0.0429(15)
F5 0.1182(19) 0.0515(13) 0.1031(19) 0.0003(12) -0.0169(15) 0.0079(12)
N1 0.0459(15) 0.0505(16) 0.0479(15) -0.0032(12) 0.0095(12) -0.0060(12)
O1 0.0502(12) 0.0512(13) 0.0506(13) -0.0053(10) 0.0154(10) -0.0114(10)
O2 0.0610(13) 0.0467(13) 0.0440(13) -0.0027(10) 0.0178(10) -0.0046(9)

loop_
_atom_type_symbol
_atom_type_description
_atom_type_scat_dispersion_real
_atom_type_scat_dispersion_imag
_atom_type_scat_source
C C 0.0033 0.0016 'International Tables Vol C Tables 4.2.6.8 and 6.1.1.4'
H H 0.0000 0.0000 'International Tables Vol C Tables 4.2.6.8 and 6.1.1.4'
N N 0.0061 0.0033 'International Tables Vol C Tables 4.2.6.8 and 6.1.1.4'
O O 0.0106 0.0060 'International Tables Vol C Tables 4.2.6.8 and 6.1.1.4'
F F 0.0171 0.0103 'International Tables Vol C Tables 4.2.6.8 and 6.1.1.4'
Co Co 0.3494 0.9721 'International Tables Vol C Tables 4.2.6.8 and 6.1.1.4'

loop_
_geom_angle_atom_site_label_1
_geom_angle_atom_site_label_2
_geom_angle_atom_site_label_3
_geom_angle_site_symmetry_1
_geom_angle_site_symmetry_3
_geom_angle
_geom_angle_publ_flag
O1 Co1 N1 . 3_777 86.43(9) no
O1 Co1 N1 3_777 3_777 93.58(9) no
O1 Co1 O1 . 3_777 180 no
O1 Co1 O2 . . 88.35(8) yes
O1 Co1 N1 . . 93.58(9) yes
O2 Co1 O1 3_777 . 91.65(8) no
O2 Co1 O1 3_777 3_777 88.35(8) no
O2 Co1 N1 . . 90.24(9) yes
O2 Co1 N1 . 3_777 89.76(9) no
O2 Co1 N1 3_777 3_777 90.24(9) no
O2 Co1 O2 . 3_777 180 no
N1 Co1 N1 3_777 . 180 no
C1 C2 H2 . . 119.9 no
C1 C6 C5 . . 122.0(3) no
C1 C6 H6 . . 119.0 no
C2 C1 C7 . . 123.6(3) no
C2 C3 H3 . . 120.2 no
C3 C2 C1 . . 120.1(4) no
C3 C2 H2 . . 119.9 no
C3 C4 F1 . . 119.5(4) no
C3 C4 C5 . . 122.9(4) no
C4 C3 C2 . . 119.5(4) no
C4 C3 H3 . . 120.3 no
C4 C5 H5 . . 121.4 no
C4 C5 C6 . . 117.2(4) no
C5 C6 H6 . . 119.0 no
C6 C1 C2 . . 118.2(3) no
C6 C1 C7 . . 118.2(3) no
C6 C5 H5 . . 121.4 no
C7 C8 H8 . . 117.9 no
C7 O2 Co1 . . 127.5(2) no
C8 C7 C1 . . 121.5(3) no
C8 C9 C10 . . 117.4(3) no
C9 C8 C7 . . 124.3(3) no
C9 C8 H8 . . 117.9 no
C9 O1 Co1 . . 121.66(19) no
C11 C12 H12 . . 120.2 no
C11 N1 C15 . . 116.7(3) no
C11 N1 Co1 . . 119.7(2) no
C12 C11 H11 . . 118.5 no
C12 C13 H13 . . 120.9 no
C13 C12 C11 . . 119.6(4) no
C13 C12 H12 . . 120.2 no
C13 C14 H14 . . 120.5 no
C13 C14 C15 . . 119.0(4) no
C14 C13 C12 . . 118.2(4) no
C14 C13 H13 . . 120.9 no
C14 C15 H15 . . 118.3 no
C15 C14 H14 . . 120.5 no
C15 N1 Co1 . . 123.6(2) no
O1 C9 C8 . . 129.5(3) no
O1 C9 C10 . . 113.0(3) no
O2 C7 C1 . . 115.2(3) no
O2 C7 C8 . . 123.2(3) no
F1 C4 C5 . . 117.6(4) no
F3 C10 C9 . . 114.8(3) no
F3 C10 F5 . . 104.9(3) no
F4 C10 F3 . . 106.5(3) no
F4 C10 F5 . . 106.1(3) no
F4 C10 C9 . . 113.2(3) no
F5 C10 C9 . . 110.7(3) no
N1 C11 H11 . . 118.5 no
N1 C11 C12 . . 123.0(4) no
N1 C15 C14 . . 123.5(4) no
N1 C15 H15 . . 118.3 no

loop_
_geom_bond_atom_site_label_1
_geom_bond_atom_site_label_2
_geom_bond_site_symmetry_2
_geom_bond_distance
_geom_bond_publ_flag
Co1 O1 . 2.055(2) yes
Co1 O1 3_777 2.055(2) no
Co1 O2 . 2.033(2) yes
Co1 O2 3_777 2.033(2) no
Co1 N1 3_777 2.195(3) no
Co1 N1 . 2.195(3) yes
C1 C2 . 1.388(4) no
C1 C6 . 1.370(4) no
C1 C7 . 1.496(4) no
C2 H2 . 0.9300 no
C2 C3 . 1.385(5) no
C3 H3 . 0.9300 no
C3 C4 . 1.339(6) no
C4 F1 . 1.365(4) no
C4 C5 . 1.366(5) no
C5 H5 . 0.9300 no
C5 C6 . 1.389(5) no
C6 H6 . 0.9300 no
C7 O2 . 1.266(3) yes
C7 C8 . 1.412(4) yes
C8 H8 . 0.9300 no
C8 C9 . 1.382(4) yes
C9 O1 . 1.257(3) yes
C9 C10 . 1.516(4) no
C10 F3 . 1.328(4) no
C10 F4 . 1.316(4) no
C10 F5 . 1.334(4) no
C11 N1 . 1.325(4) no
C11 H11 . 0.9300 no
C11 C12 . 1.370(5) no
C12 H12 . 0.9300 no
C12 C13 . 1.370(5) no
C13 H13 . 0.9300 no
C13 C14 . 1.362(6) no
C14 H14 . 0.9300 no
C14 C15 . 1.370(5) no
C15 N1 . 1.338(4) no
C15 H15 . 0.9300 no

loop_
_geom_torsion_atom_site_label_1
_geom_torsion_atom_site_label_2
_geom_torsion_atom_site_label_3
_geom_torsion_atom_site_label_4
_geom_torsion_site_symmetry_1
_geom_torsion
_geom_torsion_publ_flag
C6 C1 C2 C3 . -0.1(5) no
C7 C1 C2 C3 . 179.3(3) no
C1 C2 C3 C4 . 0.4(5) no
C2 C3 C4 F1 . 179.7(3) no
C2 C3 C4 C5 . -0.9(6) no
C3 C4 C5 C6 . 1.0(6) no
F1 C4 C5 C6 . -179.6(3) no
C2 C1 C6 C5 . 0.2(5) no
C7 C1 C6 C5 . -179.1(3) no
C4 C5 C6 C1 . -0.6(5) no
C6 C1 C7 O2 . 4.3(4) no
C2 C1 C7 O2 . -175.0(3) no
C6 C1 C7 C8 . -175.6(3) no
C2 C1 C7 C8 . 5.1(5) no
O2 C7 C8 C9 . 6.5(5) no
C1 C7 C8 C9 . -173.6(3) no
C7 C8 C9 O1 . -1.7(5) no
C7 C8 C9 C10 . -178.3(3) no
O1 C9 C10 F4 . 33.3(4) no
C8 C9 C10 F4 . -149.5(3) no
O1 C9 C10 F3 . 155.9(3) no
C8 C9 C10 F3 . -26.9(4) no
O1 C9 C10 F5 . -85.6(3) no
C8 C9 C10 F5 . 91.5(3) no
N1 C11 C12 C13 . -1.3(7) no
C11 C12 C13 C14 . 1.8(7) no
C12 C13 C14 C15 . -1.1(6) no
C13 C14 C15 N1 . -0.1(6) no
C12 C11 N1 C15 . 0.1(5) no
C12 C11 N1 Co1 . 178.0(3) no
C14 C15 N1 C11 . 0.7(5) no
C14 C15 N1 Co1 . -177.2(3) no
O2 Co1 N1 C11 . -33.8(3) no
O2 Co1 N1 C11 3_777 146.2(3) no
O1 Co1 N1 C11 . -122.2(3) no
O1 Co1 N1 C11 3_777 57.8(3) no
O2 Co1 N1 C15 . 144.0(3) no
O2 Co1 N1 C15 3_777 -36.0(3) no
O1 Co1 N1 C15 . 55.6(3) no
O1 Co1 N1 C15 3_777 -124.4(3) no
C8 C9 O1 Co1 . -17.9(4) no
C10 C9 O1 Co1 . 158.9(2) no
O2 Co1 O1 C9 . 23.5(2) no
O2 Co1 O1 C9 3_777 -156.5(2) no
N1 Co1 O1 C9 3_777 -66.3(2) no
N1 Co1 O1 C9 . 113.7(2) no
C8 C7 O2 Co1 . 10.3(4) no
C1 C7 O2 Co1 . -169.56(18) no
O1 Co1 O2 C7 . -21.1(2) no
O1 Co1 O2 C7 3_777 158.9(2) no
N1 Co1 O2 C7 3_777 65.4(2) no
N1 Co1 O2 C7 . -114.6(2) no
